data_4121443
loop_
_publ_author_name
'Albers, Antonia'
'Demeshko, Serhiy'
'Dechert, Sebastian'
'Saouma, Caroline T.'
'Mayer, James M.'
'Meyer, Franc'

_publ_section_title
;
 Fast Proton-Coupled Electron Transfer Observed for a High-Fidelity
 Structural and Functional [2Fe-2S] Rieske Model.
;
_journal_issue 10
_journal_name_full 'Journal of the American Chemical Society'
_journal_page_first 3946
_journal_page_last 3954
_journal_paper_doi 10.1021/ja412449v
_journal_volume 136
_journal_year 2014
_chemical_formula_moiety 'C33 H22 Fe2 N4 S4 3-, 3(C8 H20 N +), C3 H7 N O'
_chemical_formula_sum 'C60 H89 Fe2 N8 O S4'
_chemical_formula_weight 1178.33
_chemical_name_systematic
;
 ?
;
_space_group_crystal_system monoclinic
_space_group_IT_number 14
_space_group_name_Hall '-P 2yn'
_space_group_name_H-M_alt 'P 1 21/n 1'
_symmetry_space_group_name_Hall '-P 2yn'
_symmetry_space_group_name_H-M 'P 1 21/n 1'
_atom_sites_solution_hydrogens geom
_audit_creation_method SHELXL-2013
_cell_angle_alpha 90
_cell_angle_beta 108.107(3)
_cell_angle_gamma 90
_cell_formula_units_Z 4
_cell_length_a 9.9126(4)
_cell_length_b 41.2369(14)
_cell_length_c 15.8390(7)
_cell_measurement_reflns_used 47104
_cell_measurement_temperature 133(2)
_cell_measurement_theta_max 24.622
_cell_measurement_theta_min 1.440
_cell_volume 6153.8(4)
_computing_cell_refinement 'X-AREA (Stoe & Cie, 2002)'
_computing_data_collection 'X-AREA (Stoe & Cie, 2002)'
_computing_data_reduction 'X-AREA (Stoe & Cie, 2002)'
_computing_molecular_graphics 'DIAMOND (Brandenburg, 2001)'
_computing_publication_material 'SHELXL-2013 (Sheldrick, 2013)'
_computing_structure_refinement 'SHELXL-2013 (Sheldrick, 2013)'
_computing_structure_solution 'SHELXS-2013 (Sheldrick, 2013)'
_diffrn_ambient_temperature 133(2)
_diffrn_measured_fraction_theta_full 0.981
_diffrn_measured_fraction_theta_max 0.993
_diffrn_measurement_device_type 'Stoe IPDS II'
_diffrn_measurement_method \w
_diffrn_radiation_type MoK\a
_diffrn_radiation_wavelength 0.71073
_diffrn_reflns_av_R_equivalents 0.0906
_diffrn_reflns_av_unetI/netI 0.0756
_diffrn_reflns_Laue_measured_fraction_full 0.981
_diffrn_reflns_Laue_measured_fraction_max 0.993
_diffrn_reflns_limit_h_max 11
_diffrn_reflns_limit_h_min -10
_diffrn_reflns_limit_k_max 48
_diffrn_reflns_limit_k_min -46
_diffrn_reflns_limit_l_max 18
_diffrn_reflns_limit_l_min -18
_diffrn_reflns_number 47104
_diffrn_reflns_point_group_measured_fraction_full 0.981
_diffrn_reflns_point_group_measured_fraction_max 0.993
_diffrn_reflns_theta_full 24.750
_diffrn_reflns_theta_max 24.622
_diffrn_reflns_theta_min 1.440
_diffrn_source 'fine-focus sealed tube'
_exptl_absorpt_coefficient_mu 0.653
_exptl_absorpt_correction_T_max 0.9423
_exptl_absorpt_correction_T_min 0.7800
_exptl_absorpt_correction_type numerical
_exptl_absorpt_process_details 'X-RED (Stoe & Cie, 2002)'
_exptl_crystal_colour black
_exptl_crystal_density_diffrn 1.272
_exptl_crystal_description block
_exptl_crystal_F_000 2516
_exptl_crystal_size_max 0.360
_exptl_crystal_size_mid 0.210
_exptl_crystal_size_min 0.060
_refine_diff_density_max 0.793
_refine_diff_density_min -0.452
_refine_diff_density_rms 0.061
_refine_ls_extinction_method none
_refine_ls_goodness_of_fit_ref 1.010
_refine_ls_hydrogen_treatment constr
_refine_ls_matrix_type full
_refine_ls_number_parameters 670
_refine_ls_number_reflns 10336
_refine_ls_number_restraints 65
_refine_ls_restrained_S_all 1.012
_refine_ls_R_factor_all 0.1146
_refine_ls_R_factor_gt 0.0673
_refine_ls_shift/su_max 0.002
_refine_ls_shift/su_mean 0.000
_refine_ls_structure_factor_coef Fsqd
_refine_ls_weighting_details 'w=1/[\s^2^(Fo^2^)+(0.0857P)^2^] where P=(Fo^2^+2Fc^2^)/3'
_refine_ls_weighting_scheme calc
_refine_ls_wR_factor_gt 0.1481
_refine_ls_wR_factor_ref 0.1680
_reflns_Friedel_coverage 0.000
_reflns_number_gt 6510
_reflns_number_total 10336
_reflns_threshold_expression 'I > 2\s(I)'
_cod_data_source_file ja412449v_si_002.cif
_cod_data_source_block NEt43_5-ta22
_cod_database_code 4121443
_shelx_space_group_comment
;
The symmetry employed for this shelxl refinement is uniquely defined
by the following loop, which should always be used as a source of
symmetry information in preference to the above space-group names.
They are only intended as comments.
;
_shelx_estimated_absorpt_t_min 0.799
_shelx_estimated_absorpt_t_max 0.962
_shelxl_version_number 2013-4

loop_
_space_group_symop_operation_xyz
'x, y, z'
'-x+1/2, y+1/2, -z+1/2'
'-x, -y, -z'
'x-1/2, -y-1/2, z-1/2'

loop_
_atom_site_label
_atom_site_type_symbol
_atom_site_fract_x
_atom_site_fract_y
_atom_site_fract_z
_atom_site_U_iso_or_equiv
_atom_site_adp_type
_atom_site_occupancy
_atom_site_site_symmetry_order
_atom_site_calc_flag
_atom_site_refinement_flags_posn
_atom_site_refinement_flags_adp
_atom_site_refinement_flags_occupancy
_atom_site_disorder_assembly
_atom_site_disorder_group
Fe1 Fe 0.55701(7) 0.38371(2) 0.79364(5) 0.0516(2) Uani 1 1 d . . . . .
Fe2 Fe 0.64927(7) 0.40569(2) 0.96117(5) 0.0494(2) Uani 1 1 d . . . . .
S1 S 0.43583(13) 0.41323(3) 0.86516(9) 0.0526(3) Uani 1 1 d . . . . .
S2 S 0.77713(14) 0.38032(4) 0.88931(10) 0.0610(4) Uani 1 1 d . . . . .
S3 S 0.76251(13) 0.45350(3) 1.02656(9) 0.0511(3) Uani 1 1 d . . . . .
S4 S 0.63286(14) 0.37657(3) 1.08405(10) 0.0561(3) Uani 1 1 d . . . . .
N1 N 0.5526(5) 0.39313(11) 0.6652(3) 0.0576(11) Uani 1 1 d . . . . .
N2 N 0.5078(5) 0.38662(12) 0.5147(3) 0.0660(12) Uani 1 1 d . . . . .
N3 N 0.4449(4) 0.34173(11) 0.7444(3) 0.0544(11) Uani 1 1 d . . . . .
N4 N 0.3560(5) 0.29751(12) 0.6542(3) 0.0624(12) Uani 1 1 d . . . . .
C1 C 0.4923(5) 0.33727(13) 0.5969(4) 0.0554(13) Uani 1 1 d . . . . .
H1 H 0.4248 0.3306 0.5383 0.066 Uiso 1 1 calc R U . . .
C2 C 0.6367(6) 0.32083(13) 0.6049(4) 0.0562(13) Uani 1 1 d . . . . .
C3 C 0.7561(6) 0.32745(15) 0.6754(4) 0.0663(15) Uani 1 1 d . . . . .
H3 H 0.7497 0.3415 0.7216 0.080 Uiso 1 1 calc R U . . .
C4 C 0.8851(6) 0.31374(16) 0.6791(4) 0.0706(16) Uani 1 1 d . . . . .
H4 H 0.9665 0.3183 0.7282 0.085 Uiso 1 1 calc R U . . .
C5 C 0.8970(7) 0.29343(17) 0.6122(5) 0.0763(18) Uani 1 1 d . . . . .
H5 H 0.9864 0.2845 0.6142 0.092 Uiso 1 1 calc R U . . .
C6 C 0.7777(7) 0.28639(16) 0.5429(4) 0.0745(17) Uani 1 1 d . . . . .
H6 H 0.7837 0.2719 0.4976 0.089 Uiso 1 1 calc R U . . .
C7 C 0.6474(6) 0.30037(13) 0.5387(4) 0.0602(14) Uani 1 1 d . . . . .
H7 H 0.5657 0.2957 0.4899 0.072 Uiso 1 1 calc R U . . .
C8 C 0.5117(6) 0.37332(14) 0.5926(4) 0.0582(14) Uani 1 1 d . . . . .
C9 C 0.5786(5) 0.42260(14) 0.6300(4) 0.0559(13) Uani 1 1 d . . . . .
C10 C 0.6248(6) 0.45227(14) 0.6709(4) 0.0594(14) Uani 1 1 d . . . . .
H10 H 0.6405 0.4555 0.7326 0.071 Uiso 1 1 calc R U . . .
C11 C 0.6466(6) 0.47693(15) 0.6163(4) 0.0675(15) Uani 1 1 d . . . . .
H11 H 0.6785 0.4975 0.6416 0.081 Uiso 1 1 calc R U . . .
C12 C 0.6227(6) 0.47220(15) 0.5247(4) 0.0711(16) Uani 1 1 d . . . . .
H12 H 0.6405 0.4895 0.4898 0.085 Uiso 1 1 calc R U . . .
C13 C 0.5748(7) 0.44345(16) 0.4856(4) 0.0721(16) Uani 1 1 d . . . . .
H13 H 0.5569 0.4406 0.4236 0.087 Uiso 1 1 calc R U . . .
C14 C 0.5524(6) 0.41828(14) 0.5379(4) 0.0623(14) Uani 1 1 d . . . . .
C15 C 0.4311(5) 0.32557(14) 0.6668(4) 0.0561(13) Uani 1 1 d . . . . .
C16 C 0.3684(5) 0.32274(13) 0.7849(3) 0.0513(12) Uani 1 1 d . . . . .
C17 C 0.3394(5) 0.32694(14) 0.8648(4) 0.0578(14) Uani 1 1 d . . . . .
H17 H 0.3720 0.3456 0.9006 0.069 Uiso 1 1 calc R U . . .
C18 C 0.2615(6) 0.30310(15) 0.8904(4) 0.0674(16) Uani 1 1 d . . . . .
H18 H 0.2418 0.3053 0.9452 0.081 Uiso 1 1 calc R U . . .
C19 C 0.2115(6) 0.27602(15) 0.8371(4) 0.0651(15) Uani 1 1 d . . . . .
H19 H 0.1585 0.2600 0.8563 0.078 Uiso 1 1 calc R U . . .
C20 C 0.2371(6) 0.27201(14) 0.7581(4) 0.0627(14) Uani 1 1 d . . . . .
H20 H 0.2027 0.2534 0.7226 0.075 Uiso 1 1 calc R U . . .
C21 C 0.3146(5) 0.29564(14) 0.7302(4) 0.0589(14) Uani 1 1 d . . . . .
C22 C 0.7064(5) 0.46097(12) 1.1207(3) 0.0485(12) Uani 1 1 d . . . . .
C23 C 0.6277(5) 0.48894(13) 1.1217(4) 0.0505(12) Uani 1 1 d . . . . .
H23 H 0.5998 0.5022 1.0702 0.061 Uiso 1 1 calc R U . . .
C24 C 0.5887(5) 0.49798(13) 1.1948(4) 0.0551(13) Uani 1 1 d . . . . .
H24 H 0.5359 0.5173 1.1934 0.066 Uiso 1 1 calc R U . . .
C25 C 0.6271(5) 0.47879(14) 1.2700(4) 0.0566(13) Uani 1 1 d . . . . .
H25 H 0.6004 0.4846 1.3206 0.068 Uiso 1 1 calc R U . . .
C26 C 0.7055(5) 0.45080(13) 1.2703(4) 0.0542(13) Uani 1 1 d . . . . .
H26 H 0.7320 0.4377 1.3222 0.065 Uiso 1 1 calc R U . . .
C27 C 0.7471(5) 0.44115(13) 1.1977(4) 0.0507(12) Uani 1 1 d . . . . .
C28 C 0.8419(5) 0.41200(13) 1.2090(4) 0.0526(13) Uani 1 1 d . . . . .
C29 C 0.9728(5) 0.41379(16) 1.2752(4) 0.0638(15) Uani 1 1 d . . . . .
H29 H 0.9980 0.4332 1.3087 0.077 Uiso 1 1 calc R U . . .
C30 C 1.0674(6) 0.38796(18) 1.2933(4) 0.0704(17) Uani 1 1 d . . . . .
H30 H 1.1560 0.3897 1.3388 0.084 Uiso 1 1 calc R U . . .
C31 C 1.0315(6) 0.35994(18) 1.2449(5) 0.0733(18) Uani 1 1 d . . . . .
H31 H 1.0959 0.3422 1.2561 0.088 Uiso 1 1 calc R U . . .
C32 C 0.9021(6) 0.35749(15) 1.1800(4) 0.0659(16) Uani 1 1 d . . . . .
H32 H 0.8790 0.3379 1.1470 0.079 Uiso 1 1 calc R U . . .
C33 C 0.8017(5) 0.38324(13) 1.1608(3) 0.0532(13) Uani 1 1 d . . . . .
N5 N 0.2147(5) 0.24043(12) 0.4119(4) 0.0708(14) Uani 1 1 d . . . . .
C41 C 0.0276(8) 0.2847(2) 0.3848(5) 0.095(2) Uani 1 1 d . . . . .
H41A H -0.0025 0.2809 0.3205 0.143 Uiso 1 1 calc R U . . .
H41B H 0.0155 0.3077 0.3962 0.143 Uiso 1 1 calc R U . . .
H41C H -0.0303 0.2716 0.4118 0.143 Uiso 1 1 calc R U . . .
C42 C 0.1805(7) 0.27559(15) 0.4240(5) 0.0755(17) Uani 1 1 d . . . . .
H42A H 0.2103 0.2804 0.4884 0.091 Uiso 1 1 calc R U . . .
H42B H 0.2377 0.2894 0.3971 0.091 Uiso 1 1 calc R U . . .
C43 C 0.1346(7) 0.21791(16) 0.4545(4) 0.0743(17) Uani 1 1 d . . . . .
H43A H 0.0318 0.2205 0.4235 0.089 Uiso 1 1 calc R U . . .
H43B H 0.1605 0.1953 0.4452 0.089 Uiso 1 1 calc R U . . .
C44 C 0.1598(8) 0.22289(17) 0.5510(5) 0.0851(19) Uani 1 1 d . . . . .
H44A H 0.2611 0.2203 0.5830 0.128 Uiso 1 1 calc R U . . .
H44B H 0.1053 0.2069 0.5727 0.128 Uiso 1 1 calc R U . . .
H44C H 0.1297 0.2448 0.5612 0.128 Uiso 1 1 calc R U . . .
C45 C 0.2328(12) 0.2517(2) 0.2562(6) 0.130(4) Uani 1 1 d . . . . .
H45A H 0.2054 0.2744 0.2592 0.195 Uiso 1 1 calc R U . . .
H45B H 0.1962 0.2441 0.1947 0.195 Uiso 1 1 calc R U . . .
H45C H 0.3365 0.2499 0.2769 0.195 Uiso 1 1 calc R U . . .
C46 C 0.1711(8) 0.23117(19) 0.3147(4) 0.088(2) Uani 1 1 d . . . . .
H46A H 0.0664 0.2323 0.2906 0.106 Uiso 1 1 calc R U . . .
H46B H 0.1991 0.2083 0.3103 0.106 Uiso 1 1 calc R U . . .
C47 C 0.3718(7) 0.23779(18) 0.4552(6) 0.090(2) Uani 1 1 d . . . . .
H47A H 0.3952 0.2461 0.5167 0.109 Uiso 1 1 calc R U . . .
H47B H 0.4198 0.2520 0.4229 0.109 Uiso 1 1 calc R U . . .
C48 C 0.4326(8) 0.2030(2) 0.4582(7) 0.124(3) Uani 1 1 d . . . . .
H48A H 0.3807 0.1883 0.4857 0.185 Uiso 1 1 calc R U . . .
H48B H 0.5333 0.2031 0.4932 0.185 Uiso 1 1 calc R U . . .
H48C H 0.4222 0.1957 0.3977 0.185 Uiso 1 1 calc R U . . .
N6 N 0.2122(4) 0.43198(10) 0.0788(3) 0.0504(10) Uani 1 1 d D . . . .
C51 C 0.3826(6) 0.40455(16) 0.2144(4) 0.0768(18) Uani 1 1 d D . . . .
H51A H 0.3505 0.4176 0.2562 0.115 Uiso 1 1 calc R U . . .
H51B H 0.4830 0.3990 0.2413 0.115 Uiso 1 1 calc R U . . .
H51C H 0.3262 0.3846 0.2004 0.115 Uiso 1 1 calc R U . . .
C52 C 0.3642(5) 0.42358(14) 0.1304(4) 0.0583(14) Uani 1 1 d D . . . .
H52A H 0.4055 0.4109 0.0914 0.070 Uiso 1 1 calc R U . . .
H52B H 0.4191 0.4440 0.1459 0.070 Uiso 1 1 calc R U . . .
C53 C 0.2194(5) 0.45076(13) -0.0016(3) 0.0539(13) Uani 1 1 d D . . . .
H53A H 0.2682 0.4372 -0.0348 0.065 Uiso 1 1 calc R U . . .
H53B H 0.2781 0.4704 0.0190 0.065 Uiso 1 1 calc R U . . .
C54 C 0.0773(6) 0.46118(15) -0.0648(4) 0.0651(15) Uani 1 1 d D . . . .
H54A H 0.0233 0.4420 -0.0926 0.098 Uiso 1 1 calc R U . . .
H54B H 0.0925 0.4753 -0.1108 0.098 Uiso 1 1 calc R U . . .
H54C H 0.0242 0.4730 -0.0318 0.098 Uiso 1 1 calc R U . . .
C55 C 0.1767(6) 0.37739(15) -0.0001(5) 0.0798(19) Uani 1 1 d D . . . .
H55A H 0.1900 0.3880 -0.0523 0.120 Uiso 1 1 calc R U . . .
H55B H 0.1083 0.3596 -0.0191 0.120 Uiso 1 1 calc R U . . .
H55C H 0.2677 0.3687 0.0374 0.120 Uiso 1 1 calc R U . . .
C56 C 0.1214(5) 0.40189(13) 0.0523(4) 0.0597(14) Uani 1 1 d D . . . .
H56A H 0.0246 0.4085 0.0164 0.072 Uiso 1 1 calc R U . . .
H56B H 0.1141 0.3913 0.1068 0.072 Uiso 1 1 calc R U . . .
C57 C 0.1428(5) 0.45209(14) 0.1345(4) 0.0580(14) Uani 1 1 d D . . . .
H57A H 0.0434 0.4566 0.0986 0.070 Uiso 1 1 calc R U . . .
H57B H 0.1401 0.4390 0.1864 0.070 Uiso 1 1 calc R U . . .
C58 C 0.2159(6) 0.48406(14) 0.1677(4) 0.0630(15) Uani 1 1 d D . . . .
H58A H 0.3131 0.4799 0.2059 0.095 Uiso 1 1 calc R U . . .
H58B H 0.1635 0.4956 0.2018 0.095 Uiso 1 1 calc R U . . .
H58C H 0.2185 0.4974 0.1170 0.095 Uiso 1 1 calc R U . . .
N7A N 0.9303(8) 0.57714(16) 0.3799(5) 0.0625(13) Uiso 0.781(5) 1 d D . P A 1
C61A C 0.8809(11) 0.6326(2) 0.4357(6) 0.076(2) Uiso 0.781(5) 1 d D . P A 1
H61A H 0.8041 0.6483 0.4294 0.114 Uiso 0.781(5) 1 calc R U P A 1
H61B H 0.9575 0.6428 0.4183 0.114 Uiso 0.781(5) 1 calc R U P A 1
H61C H 0.9174 0.6255 0.4977 0.114 Uiso 0.781(5) 1 calc R U P A 1
C62A C 0.8253(8) 0.60403(19) 0.3774(5) 0.078(2) Uiso 0.781(5) 1 d D . P A 1
H62A H 0.7870 0.6118 0.3154 0.094 Uiso 0.781(5) 1 calc R U P A 1
H62B H 0.7451 0.5947 0.3941 0.094 Uiso 0.781(5) 1 calc R U P A 1
C63A C 0.8550(7) 0.55154(17) 0.3151(4) 0.0631(18) Uiso 0.781(5) 1 d D . P A 1
H63A H 0.8161 0.5617 0.2558 0.076 Uiso 0.781(5) 1 calc R U P A 1
H63B H 0.7738 0.5435 0.3330 0.076 Uiso 0.781(5) 1 calc R U P A 1
C64A C 0.9451(9) 0.5229(2) 0.3070(6) 0.080(2) Uiso 0.781(5) 1 d D . P A 1
H64A H 0.8870 0.5075 0.2640 0.119 Uiso 0.781(5) 1 calc R U P A 1
H64B H 0.9830 0.5124 0.3650 0.119 Uiso 0.781(5) 1 calc R U P A 1
H64C H 1.0238 0.5304 0.2869 0.119 Uiso 0.781(5) 1 calc R U P A 1
C65A C 1.0154(13) 0.6044(4) 0.2668(8) 0.145(5) Uiso 0.781(5) 1 d D . P A 1
H65A H 1.1005 0.6129 0.2555 0.218 Uiso 0.781(5) 1 calc R U P A 1
H65B H 0.9468 0.6220 0.2614 0.218 Uiso 0.781(5) 1 calc R U P A 1
H65C H 0.9729 0.5875 0.2233 0.218 Uiso 0.781(5) 1 calc R U P A 1
C66A C 1.0552(10) 0.5904(3) 0.3590(7) 0.107(3) Uiso 0.781(5) 1 d D . P A 1
H66A H 1.1259 0.5729 0.3645 0.128 Uiso 0.781(5) 1 calc R U P A 1
H66B H 1.0997 0.6075 0.4027 0.128 Uiso 0.781(5) 1 calc R U P A 1
C67A C 0.9825(12) 0.5636(3) 0.4774(7) 0.126(4) Uiso 0.781(5) 1 d D . P A 1
H67A H 1.0297 0.5811 0.5187 0.151 Uiso 0.781(5) 1 calc R U P A 1
H67B H 1.0529 0.5461 0.4814 0.151 Uiso 0.781(5) 1 calc R U P A 1
C68A C 0.8537(17) 0.5497(5) 0.5054(9) 0.192(7) Uiso 0.781(5) 1 d D . P A 1
H68A H 0.8889 0.5411 0.5660 0.287 Uiso 0.781(5) 1 calc R U P A 1
H68B H 0.8070 0.5324 0.4645 0.287 Uiso 0.781(5) 1 calc R U P A 1
H68C H 0.7855 0.5672 0.5033 0.287 Uiso 0.781(5) 1 calc R U P A 1
N7B N 0.933(2) 0.5811(4) 0.3900(14) 0.0625(13) Uiso 0.219(5) 1 d D . P A 2
C61B C 0.894(4) 0.6327(7) 0.467(2) 0.076(2) Uiso 0.219(5) 1 d D . P A 2
H61D H 0.9446 0.6484 0.5122 0.114 Uiso 0.219(5) 1 calc R U P A 2
H61E H 0.8152 0.6232 0.4830 0.114 Uiso 0.219(5) 1 calc R U P A 2
H61F H 0.8574 0.6439 0.4093 0.114 Uiso 0.219(5) 1 calc R U P A 2
C62B C 0.994(2) 0.6066(6) 0.4595(14) 0.078(2) Uiso 0.219(5) 1 d D . P A 2
H62C H 1.0302 0.5957 0.5179 0.094 Uiso 0.219(5) 1 calc R U P A 2
H62D H 1.0759 0.6168 0.4468 0.094 Uiso 0.219(5) 1 calc R U P A 2
C63B C 1.038(2) 0.5535(5) 0.4181(13) 0.0631(18) Uiso 0.219(5) 1 d D . P A 2
H63C H 1.0419 0.5460 0.4782 0.076 Uiso 0.219(5) 1 calc R U P A 2
H63D H 1.1339 0.5611 0.4205 0.076 Uiso 0.219(5) 1 calc R U P A 2
C64B C 0.992(3) 0.5249(5) 0.3508(19) 0.080(2) Uiso 0.219(5) 1 d D . P A 2
H64D H 1.0619 0.5073 0.3687 0.119 Uiso 0.219(5) 1 calc R U P A 2
H64E H 0.9874 0.5325 0.2913 0.119 Uiso 0.219(5) 1 calc R U P A 2
H64F H 0.8988 0.5169 0.3502 0.119 Uiso 0.219(5) 1 calc R U P A 2
C65B C 1.063(4) 0.5967(8) 0.2838(18) 0.145(5) Uiso 0.219(5) 1 d D . P A 2
H65D H 1.0506 0.6043 0.2232 0.218 Uiso 0.219(5) 1 calc R U P A 2
H65E H 1.1119 0.5757 0.2928 0.218 Uiso 0.219(5) 1 calc R U P A 2
H65F H 1.1205 0.6124 0.3265 0.218 Uiso 0.219(5) 1 calc R U P A 2
C66B C 0.918(3) 0.5930(9) 0.2980(16) 0.129(15) Uiso 0.219(5) 1 d D . P A 2
H66C H 0.8683 0.6142 0.2884 0.155 Uiso 0.219(5) 1 calc R U P A 2
H66D H 0.8591 0.5775 0.2541 0.155 Uiso 0.219(5) 1 calc R U P A 2
C67B C 0.783(2) 0.5703(7) 0.389(2) 0.126(4) Uiso 0.219(5) 1 d D . P A 2
H67C H 0.7179 0.5891 0.3719 0.151 Uiso 0.219(5) 1 calc R U P A 2
H67D H 0.7486 0.5534 0.3427 0.151 Uiso 0.219(5) 1 calc R U P A 2
C68B C 0.776(6) 0.5568(17) 0.478(3) 0.192(7) Uiso 0.219(5) 1 d D . P A 2
H68D H 0.6786 0.5502 0.4718 0.287 Uiso 0.219(5) 1 calc R U P A 2
H68E H 0.8062 0.5736 0.5237 0.287 Uiso 0.219(5) 1 calc R U P A 2
H68F H 0.8393 0.5380 0.4951 0.287 Uiso 0.219(5) 1 calc R U P A 2
N8 N 0.5900(6) 0.33683(12) 0.3265(3) 0.0710(13) Uani 1 1 d . . . . .
C71 C 0.7075(7) 0.35786(18) 0.3719(5) 0.0842(19) Uani 1 1 d . . . . .
H71A H 0.7318 0.3717 0.3284 0.126 Uiso 1 1 calc R U . . .
H71B H 0.7899 0.3446 0.4034 0.126 Uiso 1 1 calc R U . . .
H71C H 0.6802 0.3715 0.4146 0.126 Uiso 1 1 calc R U . . .
C72 C 0.6115(10) 0.31396(18) 0.2644(6) 0.105(3) Uani 1 1 d . . . . .
H72A H 0.6840 0.2982 0.2956 0.158 Uiso 1 1 calc R U . . .
H72B H 0.6431 0.3253 0.2195 0.158 Uiso 1 1 calc R U . . .
H72C H 0.5223 0.3026 0.2353 0.158 Uiso 1 1 calc R U . . .
C73 C 0.4662(7) 0.33791(16) 0.3466(4) 0.0697(16) Uani 1 1 d . . . . .
H73 H 0.4588 0.3535 0.3890 0.084 Uiso 1 1 calc R U . . .
O1 O 0.3650(5) 0.32058(13) 0.3146(3) 0.0924(14) Uani 1 1 d . . . . .

loop_
_atom_site_aniso_label
_atom_site_aniso_U_11
_atom_site_aniso_U_22
_atom_site_aniso_U_33
_atom_site_aniso_U_23
_atom_site_aniso_U_13
_atom_site_aniso_U_12
Fe1 0.0518(4) 0.0465(5) 0.0663(5) -0.0032(4) 0.0324(3) 0.0002(3)
Fe2 0.0465(4) 0.0445(4) 0.0662(5) -0.0017(4) 0.0306(3) -0.0015(3)
S1 0.0474(6) 0.0477(8) 0.0702(8) -0.0036(6) 0.0295(6) 0.0011(5)
S2 0.0502(7) 0.0661(10) 0.0755(9) -0.0086(7) 0.0324(6) 0.0045(6)
S3 0.0495(6) 0.0468(8) 0.0665(8) 0.0007(6) 0.0318(6) -0.0053(6)
S4 0.0579(7) 0.0453(8) 0.0767(9) 0.0039(7) 0.0376(7) -0.0013(6)
N1 0.065(3) 0.046(3) 0.071(3) -0.006(2) 0.035(2) 0.000(2)
N2 0.080(3) 0.055(3) 0.068(3) 0.001(2) 0.031(2) -0.001(2)
N3 0.061(2) 0.048(3) 0.066(3) -0.004(2) 0.038(2) -0.003(2)
N4 0.074(3) 0.052(3) 0.068(3) -0.004(2) 0.032(2) -0.004(2)
C1 0.060(3) 0.048(3) 0.062(3) -0.002(3) 0.026(3) 0.002(2)
C2 0.064(3) 0.049(3) 0.067(3) -0.003(3) 0.036(3) -0.003(3)
C3 0.071(4) 0.057(4) 0.078(4) -0.005(3) 0.034(3) 0.006(3)
C4 0.063(3) 0.069(4) 0.082(4) -0.001(3) 0.026(3) 0.015(3)
C5 0.070(4) 0.076(5) 0.095(5) 0.001(4) 0.044(4) 0.018(3)
C6 0.088(4) 0.068(4) 0.080(4) -0.008(3) 0.045(4) 0.005(3)
C7 0.069(3) 0.051(3) 0.073(4) -0.002(3) 0.039(3) -0.002(3)
C8 0.064(3) 0.050(4) 0.070(4) 0.002(3) 0.036(3) 0.001(3)
C9 0.061(3) 0.046(3) 0.070(4) 0.001(3) 0.034(3) 0.003(2)
C10 0.073(3) 0.048(4) 0.069(3) -0.007(3) 0.038(3) -0.004(3)
C11 0.084(4) 0.045(4) 0.084(4) 0.000(3) 0.042(3) -0.003(3)
C12 0.088(4) 0.056(4) 0.079(4) 0.010(3) 0.040(3) 0.004(3)
C13 0.092(4) 0.063(4) 0.072(4) -0.001(3) 0.040(3) -0.010(3)
C14 0.077(4) 0.049(4) 0.068(4) 0.003(3) 0.034(3) 0.001(3)
C15 0.056(3) 0.051(4) 0.067(3) 0.003(3) 0.028(3) 0.000(2)
C16 0.055(3) 0.041(3) 0.064(3) 0.001(2) 0.028(2) 0.002(2)
C17 0.058(3) 0.051(3) 0.075(4) -0.002(3) 0.036(3) -0.001(3)
C18 0.066(3) 0.059(4) 0.092(4) 0.003(3) 0.046(3) 0.004(3)
C19 0.061(3) 0.051(4) 0.094(4) 0.004(3) 0.040(3) -0.005(3)
C20 0.061(3) 0.051(4) 0.076(4) -0.005(3) 0.021(3) -0.010(3)
C21 0.057(3) 0.049(4) 0.074(4) 0.003(3) 0.025(3) -0.001(2)
C22 0.044(2) 0.048(3) 0.062(3) 0.000(2) 0.029(2) -0.009(2)
C23 0.045(2) 0.043(3) 0.070(3) 0.004(2) 0.028(2) -0.003(2)
C24 0.053(3) 0.042(3) 0.080(4) -0.003(3) 0.035(3) -0.006(2)
C25 0.057(3) 0.053(4) 0.069(3) -0.005(3) 0.034(3) -0.003(3)
C26 0.053(3) 0.049(3) 0.069(3) 0.004(3) 0.031(3) -0.007(2)
C27 0.040(2) 0.050(3) 0.068(3) 0.001(3) 0.025(2) -0.007(2)
C28 0.051(3) 0.051(4) 0.065(3) 0.009(3) 0.031(2) 0.002(2)
C29 0.053(3) 0.071(4) 0.078(4) 0.014(3) 0.035(3) 0.001(3)
C30 0.054(3) 0.084(5) 0.083(4) 0.027(4) 0.035(3) 0.010(3)
C31 0.059(4) 0.071(5) 0.102(5) 0.035(4) 0.043(3) 0.020(3)
C32 0.066(4) 0.055(4) 0.095(4) 0.017(3) 0.052(3) 0.010(3)
C33 0.054(3) 0.050(3) 0.067(3) 0.011(3) 0.035(2) 0.003(2)
N5 0.071(3) 0.059(3) 0.099(4) -0.021(3) 0.050(3) -0.018(2)
C41 0.096(5) 0.081(5) 0.121(6) 0.003(4) 0.052(4) 0.006(4)
C42 0.094(4) 0.054(4) 0.095(5) -0.015(3) 0.053(4) -0.009(3)
C43 0.078(4) 0.060(4) 0.104(5) -0.011(3) 0.055(4) -0.016(3)
C44 0.111(5) 0.064(4) 0.099(5) -0.001(4) 0.059(4) -0.001(4)
C45 0.217(10) 0.091(6) 0.124(7) -0.032(5) 0.113(7) -0.061(7)
C46 0.113(5) 0.082(5) 0.090(5) -0.019(4) 0.062(4) -0.035(4)
C47 0.073(4) 0.075(5) 0.139(6) -0.019(4) 0.055(4) -0.015(3)
C48 0.088(5) 0.108(7) 0.197(10) -0.012(6) 0.077(6) 0.015(5)
N6 0.045(2) 0.043(3) 0.073(3) 0.007(2) 0.0317(19) 0.0005(18)
C51 0.056(3) 0.069(4) 0.103(5) 0.018(4) 0.021(3) 0.000(3)
C52 0.043(3) 0.049(3) 0.088(4) 0.004(3) 0.029(3) -0.003(2)
C53 0.056(3) 0.049(3) 0.069(3) 0.001(3) 0.036(3) -0.005(2)
C54 0.076(4) 0.054(4) 0.075(4) 0.003(3) 0.038(3) 0.001(3)
C55 0.065(3) 0.050(4) 0.128(6) -0.009(4) 0.035(4) -0.006(3)
C56 0.048(3) 0.045(3) 0.094(4) 0.003(3) 0.034(3) -0.006(2)
C57 0.049(3) 0.065(4) 0.073(3) 0.003(3) 0.039(3) 0.007(3)
C58 0.059(3) 0.060(4) 0.078(4) -0.009(3) 0.033(3) 0.006(3)
N8 0.086(3) 0.053(3) 0.087(3) 0.004(3) 0.046(3) 0.005(3)
C71 0.080(4) 0.074(5) 0.108(5) 0.006(4) 0.043(4) -0.006(4)
C72 0.154(7) 0.064(5) 0.133(7) -0.008(4) 0.095(6) 0.000(5)
C73 0.078(4) 0.055(4) 0.082(4) 0.001(3) 0.033(3) -0.006(3)
O1 0.089(3) 0.082(3) 0.106(4) 0.000(3) 0.030(3) -0.025(3)

loop_
_atom_type_symbol
_atom_type_description
_atom_type_scat_dispersion_real
_atom_type_scat_dispersion_imag
_atom_type_scat_source
C C 0.0033 0.0016 'International Tables Vol C Tables 4.2.6.8 and 6.1.1.4'
H H 0.0000 0.0000 'International Tables Vol C Tables 4.2.6.8 and 6.1.1.4'
N N 0.0061 0.0033 'International Tables Vol C Tables 4.2.6.8 and 6.1.1.4'
O O 0.0106 0.0060 'International Tables Vol C Tables 4.2.6.8 and 6.1.1.4'
S S 0.1246 0.1234 'International Tables Vol C Tables 4.2.6.8 and 6.1.1.4'
Fe Fe 0.3463 0.8444 'International Tables Vol C Tables 4.2.6.8 and 6.1.1.4'

loop_
_geom_angle_atom_site_label_1
_geom_angle_atom_site_label_2
_geom_angle_atom_site_label_3
_geom_angle
N1 Fe1 N3 86.65(17)
N1 Fe1 S2 113.40(13)
N3 Fe1 S2 119.85(13)
N1 Fe1 S1 123.05(13)
N3 Fe1 S1 109.49(12)
S2 Fe1 S1 104.68(6)
N1 Fe1 Fe2 144.11(13)
N3 Fe1 Fe2 129.23(12)
S2 Fe1 Fe2 52.48(4)
S1 Fe1 Fe2 52.39(4)
S1 Fe2 S2 106.95(6)
S1 Fe2 S4 110.24(5)
S2 Fe2 S4 112.66(6)
S1 Fe2 S3 114.21(6)
S2 Fe2 S3 110.66(6)
S4 Fe2 S3 102.23(6)
S1 Fe2 Fe1 53.67(4)
S2 Fe2 Fe1 53.47(4)
S4 Fe2 Fe1 124.08(5)
S3 Fe2 Fe1 133.68(5)
Fe2 S1 Fe1 73.94(5)
Fe2 S2 Fe1 74.05(5)
C22 S3 Fe2 106.60(16)
C33 S4 Fe2 101.41(17)
C8 N1 C9 103.1(4)
C8 N1 Fe1 129.0(4)
C9 N1 Fe1 127.6(4)
C8 N2 C14 103.0(5)
C15 N3 C16 103.0(4)
C15 N3 Fe1 129.6(3)
C16 N3 Fe1 127.4(3)
C15 N4 C21 102.5(4)
C15 C1 C8 116.0(4)
C15 C1 C2 112.0(4)
C8 C1 C2 108.0(4)
C7 C2 C3 119.3(5)
C7 C2 C1 119.6(5)
C3 C2 C1 121.1(5)
C2 C3 C4 120.2(6)
C3 C4 C5 120.8(6)
C6 C5 C4 118.8(6)
C5 C6 C7 120.4(6)
C2 C7 C6 120.4(6)
N2 C8 N1 116.5(5)
N2 C8 C1 118.6(5)
N1 C8 C1 124.2(5)
C10 C9 N1 130.8(5)
C10 C9 C14 121.3(5)
N1 C9 C14 107.8(5)
C9 C10 C11 116.3(5)
C10 C11 C12 121.9(6)
C13 C12 C11 121.0(6)
C12 C13 C14 118.8(6)
C13 C14 N2 129.9(5)
C13 C14 C9 120.6(6)
N2 C14 C9 109.5(5)
N4 C15 N3 116.4(5)
N4 C15 C1 119.8(5)
N3 C15 C1 123.9(5)
N3 C16 C17 130.6(5)
N3 C16 C21 108.7(4)
C17 C16 C21 120.7(5)
C18 C17 C16 118.0(5)
C17 C18 C19 121.0(6)
C20 C19 C18 121.4(5)
C19 C20 C21 119.0(5)
N4 C21 C20 130.8(5)
N4 C21 C16 109.3(5)
C20 C21 C16 119.9(5)
C23 C22 C27 118.5(5)
C23 C22 S3 118.4(4)
C27 C22 S3 122.9(4)
C24 C23 C22 122.4(5)
C23 C24 C25 119.7(5)
C24 C25 C26 118.8(5)
C25 C26 C27 122.8(5)
C26 C27 C22 117.8(5)
C26 C27 C28 117.6(5)
C22 C27 C28 124.3(4)
C29 C28 C33 119.7(5)
C29 C28 C27 116.7(5)
C33 C28 C27 123.5(5)
C30 C29 C28 121.7(6)
C31 C30 C29 119.3(6)
C30 C31 C32 120.0(6)
C31 C32 C33 122.2(6)
C28 C33 C32 117.0(5)
C28 C33 S4 123.9(4)
C32 C33 S4 118.9(5)
C47 N5 C43 111.5(5)
C47 N5 C46 112.1(5)
C43 N5 C46 106.1(4)
C47 N5 C42 104.6(5)
C43 N5 C42 111.2(4)
C46 N5 C42 111.5(5)
C41 C42 N5 115.2(5)
C44 C43 N5 115.6(5)
N5 C46 C45 116.0(6)
N5 C47 C48 114.8(6)
C53 N6 C56 111.5(4)
C53 N6 C52 105.9(3)
C56 N6 C52 111.6(4)
C53 N6 C57 111.0(4)
C56 N6 C57 105.6(4)
C52 N6 C57 111.4(4)
C51 C52 N6 115.0(4)
N6 C53 C54 115.1(4)
N6 C56 C55 114.4(4)
C58 C57 N6 114.9(4)
C66A N7A C63A 112.3(6)
C66A N7A C62A 109.8(7)
C63A N7A C62A 107.8(6)
C66A N7A C67A 107.9(7)
C63A N7A C67A 111.3(7)
C62A N7A C67A 107.6(7)
C61A C62A N7A 116.3(7)
N7A C63A C64A 115.2(6)
N7A C66A C65A 111.9(8)
N7A C67A C68A 110.9(8)
C66B N7B C62B 112.3(18)
C66B N7B C63B 112.7(16)
C62B N7B C63B 103.2(16)
C66B N7B C67B 106.0(18)
C62B N7B C67B 112.0(15)
C63B N7B C67B 110.8(14)
C61B C62B N7B 115.9(19)
N7B C63B C64B 110.0(14)
N7B C66B C65B 110.9(15)
C68B C67B N7B 114(2)
C73 N8 C72 121.5(6)
C73 N8 C71 120.6(5)
C72 N8 C71 117.9(6)
O1 C73 N8 125.1(6)

loop_
_geom_bond_atom_site_label_1
_geom_bond_atom_site_label_2
_geom_bond_distance
Fe1 N1 2.057(4)
Fe1 N3 2.074(4)
Fe1 S2 2.2409(16)
Fe1 S1 2.2480(14)
Fe1 Fe2 2.6815(11)
Fe2 S1 2.2104(15)
Fe2 S2 2.2119(15)
Fe2 S4 2.3352(15)
Fe2 S3 2.3445(15)
S3 C22 1.773(5)
S4 C33 1.758(5)
N1 C8 1.366(7)
N1 C9 1.395(7)
N2 C8 1.341(7)
N2 C14 1.390(7)
N3 C15 1.367(7)
N3 C16 1.379(6)
N4 C15 1.357(7)
N4 C21 1.389(7)
C1 C15 1.498(7)
C1 C8 1.503(8)
C1 C2 1.553(7)
C2 C7 1.375(7)
C2 C3 1.378(8)
C3 C4 1.382(8)
C4 C5 1.385(9)
C5 C6 1.371(9)
C6 C7 1.397(8)
C9 C10 1.394(8)
C9 C14 1.411(8)
C10 C11 1.394(8)
C11 C12 1.410(8)
C12 C13 1.353(9)
C13 C14 1.388(8)
C16 C17 1.393(7)
C16 C21 1.413(8)
C17 C18 1.387(8)
C18 C19 1.395(8)
C19 C20 1.361(8)
C20 C21 1.395(8)
C22 C23 1.396(7)
C22 C27 1.418(7)
C23 C24 1.381(7)
C24 C25 1.382(8)
C25 C26 1.391(7)
C26 C27 1.395(7)
C27 C28 1.502(7)
C28 C29 1.394(8)
C28 C33 1.400(8)
C29 C30 1.389(8)
C30 C31 1.371(9)
C31 C32 1.375(9)
C32 C33 1.422(7)
N5 C47 1.498(8)
N5 C43 1.511(7)
N5 C46 1.513(8)
N5 C42 1.515(8)
C41 C42 1.497(9)
C43 C44 1.484(9)
C45 C46 1.516(9)
C47 C48 1.550(11)
N6 C53 1.511(6)
N6 C56 1.514(6)
N6 C52 1.514(6)
N6 C57 1.523(6)
C51 C52 1.506(8)
C53 C54 1.514(7)
C55 C56 1.514(8)
C57 C58 1.518(7)
N7A C66A 1.482(11)
N7A C63A 1.500(9)
N7A C62A 1.513(10)
N7A C67A 1.570(11)
C61A C62A 1.493(11)
C63A C64A 1.508(10)
C65A C66A 1.506(12)
C67A C68A 1.583(14)
N7B C66B 1.500(16)
N7B C62B 1.504(16)
N7B C63B 1.513(16)
N7B C67B 1.549(17)
C61B C62B 1.490(17)
C63B C64B 1.561(17)
C65B C66B 1.536(18)
C67B C68B 1.537(19)
N8 C73 1.361(8)
N8 C72 1.427(8)
N8 C71 1.451(8)
C73 O1 1.208(7)
